data_7036076
loop_
_publ_author_name
'Carter, Korey P.'
'Zulato, Cec\'ilia H F'
'Rodrigues, Emille M.'
'Pope, Simon J. A.'
'Sigoli, Fernando A.'
'Cahill, Christopher L.'

_publ_section_title
;
 Controlling dimensionality via a dual ligand strategy in
 Ln-thiophene-2,5-dicarboxylic acid-terpyridine coordination polymers.
;
_journal_issue 36
_journal_name_full 'Dalton transactions (Cambridge, England : 2003)'
_journal_page_first 15843
_journal_page_last 15854
_journal_paper_doi 10.1039/c5dt02596f
_journal_volume 44
_journal_year 2015
_chemical_formula_sum 'C48 H32 Dy2 N6 O14 S3'
_chemical_formula_weight 1337.97
_space_group_crystal_system triclinic
_space_group_IT_number 2
_space_group_name_Hall '-P 1'
_space_group_name_H-M_alt 'P -1'
_symmetry_cell_setting triclinic
_symmetry_Int_Tables_number 2
_symmetry_space_group_name_Hall '-P 1'
_symmetry_space_group_name_H-M 'P -1'
_atom_sites_solution_hydrogens geom
_audit_creation_method SHELXL-2014
_audit_update_record
;
2015-07-02 deposited with the CCDC.
2015-08-05 downloaded from the CCDC.
;
_cell_angle_alpha 109.983(5)
_cell_angle_beta 99.963(4)
_cell_angle_gamma 99.123(4)
_cell_formula_units_Z 2
_cell_length_a 10.007(5)
_cell_length_b 14.298(6)
_cell_length_c 18.414(6)
_cell_measurement_reflns_used 76363
_cell_measurement_temperature 293(2)
_cell_measurement_theta_max 55.435
_cell_measurement_theta_min 4.349
_cell_volume 2370.3(17)
_computing_cell_refinement 'SAINT, Bruker-AXS'
_computing_data_collection 'APEX, Bruker-AXS'
_computing_data_reduction 'SAINT, Bruker-AXS'
_computing_molecular_graphics 'WINGX (Farrugia, 2012)'
_computing_publication_material 'Crystal Maker (Palmer, 2009)'
_computing_structure_refinement 'SHELXL-2014 (Sheldrick, 2014)'
_computing_structure_solution 'SHELXS-2014 (Sheldrick, 2014)'
_diffrn_ambient_temperature 293(2)
_diffrn_measured_fraction_theta_full 0.996
_diffrn_measured_fraction_theta_max 0.990
_diffrn_measurement_device_type 'Bruker APEX II CCD'
_diffrn_measurement_method 'omega scans'
_diffrn_radiation_probe x-ray
_diffrn_radiation_type MoK\a
_diffrn_radiation_wavelength 0.71073
_diffrn_reflns_av_R_equivalents 0.0345
_diffrn_reflns_av_unetI/netI 0.0419
_diffrn_reflns_laue_measured_fraction_full 0.996
_diffrn_reflns_laue_measured_fraction_max 0.990
_diffrn_reflns_number 23450
_diffrn_reflns_point_group_measured_fraction_full 0.996
_diffrn_reflns_point_group_measured_fraction_max 0.990
_diffrn_reflns_theta_full 25.500
_diffrn_reflns_theta_max 27.759
_diffrn_reflns_theta_min 1.214
_diffrn_source 'fine-focus sealed tube'
_exptl_absorpt_coefficient_mu 3.336
_exptl_absorpt_correction_T_max 0.7456
_exptl_absorpt_correction_T_min 0.6295
_exptl_absorpt_correction_type empirical
_exptl_absorpt_process_details 'TWINABS, Bruker-AXS (2008)'
_exptl_crystal_colour Colorless
_exptl_crystal_density_diffrn 1.875
_exptl_crystal_description Plate
_exptl_crystal_F_000 1308
_exptl_crystal_size_max 0.20
_exptl_crystal_size_mid 0.16
_exptl_crystal_size_min 0.06
_refine_diff_density_max 1.723
_refine_diff_density_min -1.230
_refine_diff_density_rms 0.137
_refine_ls_extinction_method none
_refine_ls_goodness_of_fit_ref 1.084
_refine_ls_hydrogen_treatment constr
_refine_ls_matrix_type full
_refine_ls_number_parameters 658
_refine_ls_number_reflns 11073
_refine_ls_number_restraints 0
_refine_ls_restrained_S_all 1.084
_refine_ls_R_factor_all 0.0486
_refine_ls_R_factor_gt 0.0319
_refine_ls_shift/su_max 0.001
_refine_ls_shift/su_mean 0.000
_refine_ls_structure_factor_coef Fsqd
_refine_ls_weighting_details 'w=1/[\s^2^(Fo^2^)+(0.0247P)^2^+2.2588P] where P=(Fo^2^+2Fc^2^)/3'
_refine_ls_weighting_scheme calc
_refine_ls_wR_factor_gt 0.0659
_refine_ls_wR_factor_ref 0.0706
_reflns_Friedel_coverage 0.000
_reflns_number_gt 8725
_reflns_number_total 11073
_reflns_threshold_expression 'I > 2\s(I)'
_cod_data_source_file c5dt02596f2.cif
_cod_data_source_block Compound_6
_cod_depositor_comments 'Adding full bibliography for 7036071--7036081.cif.'
_cod_database_code 7036076
_shelx_space_group_comment
;
The symmetry employed for this shelxl refinement is uniquely defined
by the following loop, which should always be used as a source of
symmetry information in preference to the above space-group names.
They are only intended as comments.
;
_shelxl_version_number 2013-4

loop_
_space_group_symop_operation_xyz
'x, y, z'
'-x, -y, -z'

loop_
_atom_site_label
_atom_site_type_symbol
_atom_site_fract_x
_atom_site_fract_y
_atom_site_fract_z
_atom_site_U_iso_or_equiv
_atom_site_adp_type
_atom_site_occupancy
_atom_site_site_symmetry_order
_atom_site_calc_flag
_atom_site_refinement_flags_posn
_atom_site_refinement_flags_adp
Dy2 Dy 0.46477(2) 0.79166(2) 0.44024(2) 0.01421(5) Uani 1 1 d . .
Dy1 Dy 0.95066(2) 0.80405(2) 0.94028(2) 0.01357(5) Uani 1 1 d . .
S1 S 0.14733(11) 0.71692(8) 0.67750(6) 0.0234(2) Uani 1 1 d . .
S2 S 0.64877(11) 0.70455(8) 0.17350(6) 0.0240(2) Uani 1 1 d . .
S3 S 0.74184(12) 0.93576(8) 0.71944(6) 0.0252(2) Uani 1 1 d . .
O3 O 1.0075(3) 0.7362(2) 0.81076(16) 0.0230(6) Uani 1 1 d . .
O6 O 0.5001(3) 0.7292(2) 0.30550(16) 0.0257(6) Uani 1 1 d . .
O7 O 0.9011(3) 0.7604(2) 0.04504(17) 0.0280(7) Uani 1 1 d . .
O4 O 1.1356(3) 0.8878(2) 0.89329(16) 0.0258(6) Uani 1 1 d . .
N5 N 0.4136(3) 0.5972(2) 0.39537(18) 0.0182(7) Uani 1 1 d . .
N4 N 0.2135(3) 0.6950(3) 0.3661(2) 0.0236(7) Uani 1 1 d . .
N2 N 0.9126(3) 0.6101(2) 0.89432(18) 0.0179(7) Uani 1 1 d . .
O5 O 0.6435(3) 0.8734(2) 0.39086(17) 0.0321(7) Uani 1 1 d . .
N1 N 0.7044(3) 0.7007(3) 0.86563(19) 0.0230(7) Uani 1 1 d . .
O8 O 0.7333(3) 0.6233(2) 0.02368(17) 0.0310(7) Uani 1 1 d . .
O2 O 0.2340(3) 0.6373(2) 0.52741(18) 0.0361(8) Uani 1 1 d . .
N6 N 0.6715(4) 0.7188(3) 0.4699(2) 0.0281(8) Uani 1 1 d . .
O1 O 0.3688(4) 0.7844(3) 0.53997(19) 0.0521(10) Uani 1 1 d . .
N3 N 1.1686(4) 0.7385(3) 0.9673(2) 0.0249(8) Uani 1 1 d . .
O11 O 0.9056(3) 1.0576(2) 0.95078(15) 0.0241(6) Uani 1 1 d . .
O9 O 0.6104(3) 0.9185(2) 0.55483(16) 0.0260(6) Uani 1 1 d . .
O10 O 0.3768(3) 0.9154(2) 0.41495(17) 0.0291(7) Uani 1 1 d . .
C43 C 0.6379(4) 1.0087(3) 0.6034(2) 0.0182(8) Uani 1 1 d . .
C37 C 0.6046(4) 0.8033(3) 0.3231(2) 0.0210(8) Uani 1 1 d . .
C21 C 0.1027(4) 0.8144(3) 0.8263(2) 0.0203(8) Uani 1 1 d . .
C48 C 0.8604(4) 0.9894(3) 0.8826(2) 0.0159(8) Uani 1 1 d . .
C6 C 0.7838(4) 0.5493(3) 0.8613(2) 0.0221(9) Uani 1 1 d . .
C5 C 0.6710(4) 0.5984(3) 0.8401(2) 0.0220(8) Uani 1 1 d . .
C27 C 0.2834(4) 0.5395(3) 0.3595(2) 0.0222(9) Uani 1 1 d . .
C20 C 0.1788(4) 0.8203(3) 0.7655(2) 0.0215(8) Uani 1 1 d . .
C26 C 0.1747(4) 0.5919(3) 0.3395(2) 0.0227(9) Uani 1 1 d . .
C31 C 0.5150(4) 0.5520(3) 0.4132(2) 0.0234(9) Uani 1 1 d . .
C17 C 0.2670(4) 0.7820(4) 0.6443(2) 0.0273(10) Uani 1 1 d . .
C38 C 0.6838(4) 0.8061(3) 0.2626(2) 0.0229(9) Uani 1 1 d . .
C42 C 0.8056(4) 0.7100(3) 0.0639(2) 0.0203(8) Uani 1 1 d . .
C11 C 1.1595(4) 0.6373(3) 0.9477(2) 0.0239(9) Uani 1 1 d . .
C41 C 0.7801(4) 0.7639(3) 0.1442(2) 0.0220(9) Uani 1 1 d . .
C16 C 0.2904(4) 0.7284(4) 0.5638(2) 0.0263(9) Uani 1 1 d . .
C32 C 0.6583(4) 0.6174(3) 0.4473(2) 0.0240(9) Uani 1 1 d . .
C47 C 0.7991(4) 1.0202(3) 0.8163(2) 0.0207(8) Uani 1 1 d . .
C7 C 0.7558(5) 0.4451(3) 0.8473(3) 0.0344(11) Uani 1 1 d . .
H7 H 0.6664 0.4038 0.8224 0.041 Uiso 1 1 calc R U
C10 C 1.0175(5) 0.5689(3) 0.9145(2) 0.0237(9) Uani 1 1 d . .
C4 C 0.5386(5) 0.5407(4) 0.7941(3) 0.0346(11) Uani 1 1 d . .
H4 H 0.5185 0.4696 0.7759 0.042 Uiso 1 1 calc R U
C1 C 0.6042(5) 0.7473(4) 0.8482(3) 0.0345(11) Uani 1 1 d . .
H1 H 0.6263 0.8184 0.8666 0.041 Uiso 1 1 calc R U
C19 C 0.2781(5) 0.8999(3) 0.7688(3) 0.0343(11) Uani 1 1 d . .
H19 H 0.3096 0.9620 0.8122 0.041 Uiso 1 1 calc R U
C40 C 0.8463(5) 0.8583(3) 0.2011(3) 0.0308(10) Uani 1 1 d . .
H25 H 0.9197 0.9020 0.1956 0.037 Uiso 1 1 calc R U
C28 C 0.2507(5) 0.4342(3) 0.3424(3) 0.0347(11) Uani 1 1 d . .
H28 H 0.1601 0.3954 0.3169 0.042 Uiso 1 1 calc R U
C45 C 0.7261(5) 1.1207(3) 0.7507(2) 0.0317(11) Uani 1 1 d . .
H45 H 0.7084 1.1806 0.7460 0.038 Uiso 1 1 calc R U
C25 C 0.0392(5) 0.5382(4) 0.2957(3) 0.0364(11) Uani 1 1 d . .
H25A H 0.0148 0.4670 0.2770 0.044 Uiso 1 1 calc R U
C22 C 0.1156(5) 0.7448(4) 0.3523(3) 0.0359(11) Uani 1 1 d . .
H22 H 0.1407 0.8160 0.3719 0.043 Uiso 1 1 calc R U
C18 C 0.3274(5) 0.8777(4) 0.6994(3) 0.0375(12) Uani 1 1 d . .
H18 H 0.3947 0.9240 0.6918 0.045 Uiso 1 1 calc R U
C44 C 0.6976(4) 1.0302(3) 0.6885(2) 0.0212(8) Uani 1 1 d . .
C39 C 0.7912(5) 0.8825(3) 0.2693(3) 0.0309(10) Uani 1 1 d . .
H24 H 0.8246 0.9435 0.3135 0.037 Uiso 1 1 calc R U
C12 C 1.2796(5) 0.5988(4) 0.9568(3) 0.0399(12) Uani 1 1 d . .
H12 H 1.2713 0.5289 0.9432 0.048 Uiso 1 1 calc R U
C8 C 0.8630(6) 0.4050(3) 0.8710(3) 0.0397(12) Uani 1 1 d . .
H8 H 0.8465 0.3363 0.8644 0.048 Uiso 1 1 calc R U
C30 C 0.4880(5) 0.4477(3) 0.4002(3) 0.0334(11) Uani 1 1 d . .
H30 H 0.5592 0.4188 0.4157 0.040 Uiso 1 1 calc R U
C46 C 0.7853(5) 1.1147(3) 0.8231(3) 0.0302(10) Uani 1 1 d . .
H46 H 0.8125 1.1707 0.8714 0.036 Uiso 1 1 calc R U
C36 C 0.8007(5) 0.7806(4) 0.5007(3) 0.0369(11) Uani 1 1 d . .
H36 H 0.8097 0.8509 0.5168 0.044 Uiso 1 1 calc R U
C15 C 1.2961(5) 0.8013(4) 0.9957(3) 0.0336(11) Uani 1 1 d . .
H15 H 1.3035 0.8712 1.0096 0.040 Uiso 1 1 calc R U
C9 C 0.9949(5) 0.4669(3) 0.9047(3) 0.0382(12) Uani 1 1 d . .
H9 H 1.0687 0.4405 0.9208 0.046 Uiso 1 1 calc R U
C33 C 0.7754(5) 0.5769(4) 0.4548(3) 0.0391(12) Uani 1 1 d . .
H33 H 0.7654 0.5065 0.4387 0.047 Uiso 1 1 calc R U
C29 C 0.3539(5) 0.3887(3) 0.3640(3) 0.0382(12) Uani 1 1 d . .
H29 H 0.3336 0.3191 0.3542 0.046 Uiso 1 1 calc R U
C35 C 0.9190(5) 0.7452(4) 0.5095(3) 0.0441(13) Uani 1 1 d . .
H35 H 1.0065 0.7902 0.5308 0.053 Uiso 1 1 calc R U
C3 C 0.4376(5) 0.5899(4) 0.7759(3) 0.0420(12) Uani 1 1 d . .
H3 H 0.3489 0.5526 0.7450 0.050 Uiso 1 1 calc R U
C2 C 0.4702(5) 0.6952(4) 0.8043(3) 0.0409(12) Uani 1 1 d . .
H2 H 0.4033 0.7305 0.7941 0.049 Uiso 1 1 calc R U
C23 C -0.0208(5) 0.6962(4) 0.3103(3) 0.0443(13) Uani 1 1 d . .
H23 H -0.0859 0.7337 0.3024 0.053 Uiso 1 1 calc R U
O12 O 0.8581(3) 0.8968(2) 0.86506(17) 0.0277(7) Uani 1 1 d . .
OW1 O 0.7872(3) 0.9038(2) 1.01177(18) 0.0332(7) Uani 1 1 d . .
C13 C 1.4087(5) 0.6645(4) 0.9856(3) 0.0478(14) Uani 1 1 d . .
H13 H 1.4889 0.6400 0.9918 0.057 Uiso 1 1 calc R U
C34 C 0.9056(5) 0.6419(4) 0.4863(3) 0.0467(14) Uani 1 1 d . .
H34 H 0.9845 0.6158 0.4918 0.056 Uiso 1 1 calc R U
C14 C 1.4175(5) 0.7672(4) 1.0052(3) 0.0423(12) Uani 1 1 d . .
H14 H 1.5041 0.8135 1.0248 0.051 Uiso 1 1 calc R U
C24 C -0.0577(5) 0.5913(5) 0.2806(3) 0.0484(14) Uani 1 1 d . .
H24A H -0.1478 0.5565 0.2504 0.058 Uiso 1 1 calc R U
OW2 O 0.8659(9) 1.0429(5) 0.4783(5) 0.199(4) Uani 1 1 d . .

loop_
_atom_site_aniso_label
_atom_site_aniso_U_11
_atom_site_aniso_U_22
_atom_site_aniso_U_33
_atom_site_aniso_U_23
_atom_site_aniso_U_13
_atom_site_aniso_U_12
Dy2 0.01701(10) 0.01463(9) 0.01039(9) 0.00436(7) 0.00389(7) 0.00234(7)
Dy1 0.01625(10) 0.01359(9) 0.01019(9) 0.00450(7) 0.00328(7) 0.00164(7)
S1 0.0262(5) 0.0268(5) 0.0179(5) 0.0081(4) 0.0104(4) 0.0036(4)
S2 0.0260(5) 0.0263(5) 0.0191(5) 0.0073(4) 0.0112(4) 0.0016(4)
S3 0.0392(6) 0.0164(5) 0.0157(5) 0.0041(4) -0.0015(4) 0.0085(5)
O3 0.0283(16) 0.0208(14) 0.0180(14) 0.0053(12) 0.0113(12) -0.0013(12)
O6 0.0252(16) 0.0283(16) 0.0201(15) 0.0051(13) 0.0108(13) -0.0002(13)
O7 0.0374(18) 0.0288(16) 0.0240(16) 0.0130(13) 0.0187(14) 0.0064(14)
O4 0.0308(16) 0.0247(15) 0.0173(15) 0.0042(12) 0.0097(13) -0.0014(13)
N5 0.0200(17) 0.0186(17) 0.0147(16) 0.0051(13) 0.0053(13) 0.0027(14)
N4 0.0158(17) 0.0283(19) 0.0286(19) 0.0141(16) 0.0048(15) 0.0036(15)
N2 0.0239(18) 0.0159(16) 0.0149(16) 0.0063(13) 0.0076(14) 0.0033(14)
O5 0.0381(18) 0.0278(16) 0.0207(16) 0.0014(13) 0.0127(14) -0.0073(14)
N1 0.0198(17) 0.0225(18) 0.0225(18) 0.0064(15) 0.0015(14) 0.0019(15)
O8 0.0390(19) 0.0258(16) 0.0271(17) 0.0060(14) 0.0164(14) 0.0046(14)
O2 0.049(2) 0.0340(19) 0.0313(18) 0.0123(15) 0.0198(16) 0.0148(17)
N6 0.0210(18) 0.028(2) 0.031(2) 0.0072(16) 0.0016(16) 0.0070(16)
O1 0.065(3) 0.054(2) 0.0273(19) 0.0064(17) 0.0283(18) -0.013(2)
N3 0.0232(18) 0.0259(19) 0.0243(19) 0.0081(15) 0.0044(15) 0.0069(15)
O11 0.0335(17) 0.0205(14) 0.0120(14) 0.0038(11) -0.0005(12) 0.0006(13)
O9 0.0343(17) 0.0217(15) 0.0145(14) 0.0022(12) -0.0021(12) 0.0052(13)
O10 0.0333(17) 0.0260(16) 0.0275(17) 0.0135(13) -0.0012(13) 0.0081(14)
C43 0.0161(19) 0.023(2) 0.019(2) 0.0114(17) 0.0045(16) 0.0061(16)
C37 0.021(2) 0.026(2) 0.017(2) 0.0069(17) 0.0066(17) 0.0055(18)
C21 0.025(2) 0.024(2) 0.018(2) 0.0106(17) 0.0104(17) 0.0093(18)
C48 0.0157(18) 0.0164(18) 0.0161(19) 0.0067(15) 0.0039(15) 0.0037(15)
C6 0.030(2) 0.018(2) 0.013(2) 0.0022(16) 0.0044(17) 0.0001(18)
C5 0.022(2) 0.023(2) 0.018(2) 0.0066(17) 0.0060(17) -0.0032(17)
C27 0.030(2) 0.019(2) 0.016(2) 0.0049(16) 0.0089(17) 0.0015(18)
C20 0.025(2) 0.024(2) 0.017(2) 0.0086(17) 0.0097(17) 0.0050(18)
C26 0.023(2) 0.029(2) 0.015(2) 0.0090(18) 0.0078(17) 0.0017(18)
C31 0.025(2) 0.025(2) 0.023(2) 0.0111(18) 0.0068(18) 0.0077(18)
C17 0.028(2) 0.042(3) 0.022(2) 0.019(2) 0.0158(19) 0.011(2)
C38 0.029(2) 0.026(2) 0.016(2) 0.0078(17) 0.0102(17) 0.0087(18)
C42 0.027(2) 0.025(2) 0.021(2) 0.0149(18) 0.0147(18) 0.0151(19)
C11 0.025(2) 0.032(2) 0.019(2) 0.0118(18) 0.0068(17) 0.0133(19)
C41 0.024(2) 0.024(2) 0.023(2) 0.0116(18) 0.0130(18) 0.0051(18)
C16 0.028(2) 0.037(3) 0.022(2) 0.016(2) 0.0113(19) 0.016(2)
C32 0.026(2) 0.025(2) 0.023(2) 0.0084(18) 0.0065(18) 0.0106(18)
C47 0.026(2) 0.0181(19) 0.0131(19) 0.0024(16) 0.0007(16) 0.0024(17)
C7 0.043(3) 0.020(2) 0.033(3) 0.007(2) 0.007(2) -0.001(2)
C10 0.034(2) 0.021(2) 0.017(2) 0.0085(17) 0.0063(18) 0.0089(19)
C4 0.032(3) 0.031(3) 0.030(3) 0.008(2) 0.005(2) -0.008(2)
C1 0.025(2) 0.034(3) 0.040(3) 0.013(2) 0.000(2) 0.007(2)
C19 0.044(3) 0.027(2) 0.028(3) 0.005(2) 0.019(2) 0.000(2)
C40 0.037(3) 0.026(2) 0.031(3) 0.009(2) 0.020(2) 0.000(2)
C28 0.040(3) 0.021(2) 0.035(3) 0.005(2) 0.011(2) -0.003(2)
C45 0.051(3) 0.022(2) 0.022(2) 0.0094(18) 0.002(2) 0.012(2)
C25 0.027(2) 0.037(3) 0.037(3) 0.012(2) 0.003(2) -0.006(2)
C22 0.024(2) 0.035(3) 0.050(3) 0.022(2) 0.004(2) 0.002(2)
C18 0.045(3) 0.034(3) 0.032(3) 0.011(2) 0.023(2) -0.005(2)
C44 0.030(2) 0.019(2) 0.017(2) 0.0096(16) 0.0040(17) 0.0064(17)
C39 0.039(3) 0.024(2) 0.025(2) 0.0029(19) 0.016(2) 0.000(2)
C12 0.045(3) 0.038(3) 0.043(3) 0.018(2) 0.010(2) 0.023(2)
C8 0.059(3) 0.019(2) 0.040(3) 0.014(2) 0.008(3) 0.005(2)
C30 0.042(3) 0.026(2) 0.039(3) 0.016(2) 0.014(2) 0.013(2)
C46 0.048(3) 0.021(2) 0.023(2) 0.0112(18) 0.004(2) 0.010(2)
C36 0.028(2) 0.027(2) 0.045(3) 0.006(2) 0.000(2) 0.005(2)
C15 0.026(2) 0.039(3) 0.032(3) 0.011(2) 0.000(2) 0.009(2)
C9 0.050(3) 0.026(2) 0.041(3) 0.015(2) 0.007(2) 0.016(2)
C33 0.036(3) 0.033(3) 0.050(3) 0.016(2) 0.006(2) 0.016(2)
C29 0.052(3) 0.018(2) 0.044(3) 0.011(2) 0.016(3) 0.006(2)
C35 0.022(2) 0.046(3) 0.054(3) 0.013(3) -0.001(2) 0.005(2)
C3 0.021(2) 0.055(3) 0.038(3) 0.014(3) -0.004(2) -0.004(2)
C2 0.021(2) 0.051(3) 0.046(3) 0.017(3) -0.002(2) 0.012(2)
C23 0.023(2) 0.051(3) 0.065(4) 0.032(3) 0.006(2) 0.010(2)
O12 0.0362(18) 0.0213(15) 0.0262(16) 0.0094(13) 0.0043(14) 0.0109(14)
OW1 0.0346(18) 0.0242(16) 0.0373(19) 0.0080(14) 0.0091(15) 0.0057(14)
C13 0.030(3) 0.064(4) 0.051(3) 0.021(3) 0.004(2) 0.025(3)
C34 0.028(3) 0.060(4) 0.060(4) 0.029(3) 0.008(3) 0.023(3)
C14 0.020(2) 0.058(3) 0.041(3) 0.014(3) 0.000(2) 0.006(2)
C24 0.021(2) 0.068(4) 0.051(3) 0.030(3) -0.005(2) -0.005(3)
OW2 0.234(9) 0.109(5) 0.167(7) -0.025(5) 0.104(7) -0.088(5)

loop_
_atom_type_symbol
_atom_type_description
_atom_type_scat_dispersion_real
_atom_type_scat_dispersion_imag
_atom_type_scat_source
C C 0.0033 0.0016 'International Tables Vol C Tables 4.2.6.8 and 6.1.1.4'
H H 0.0000 0.0000 'International Tables Vol C Tables 4.2.6.8 and 6.1.1.4'
N N 0.0061 0.0033 'International Tables Vol C Tables 4.2.6.8 and 6.1.1.4'
O O 0.0106 0.0060 'International Tables Vol C Tables 4.2.6.8 and 6.1.1.4'
S S 0.1246 0.1234 'International Tables Vol C Tables 4.2.6.8 and 6.1.1.4'
Dy Dy -0.1892 4.4098 'International Tables Vol C Tables 4.2.6.8 and 6.1.1.4'

loop_
_geom_angle_atom_site_label_1
_geom_angle_atom_site_label_2
_geom_angle_atom_site_label_3
_geom_angle
_geom_angle_site_symmetry_1
_geom_angle_site_symmetry_3
O1 Dy2 O10 99.90(13) . .
O1 Dy2 O9 74.19(12) . .
O10 Dy2 O9 87.36(10) . .
O1 Dy2 O6 155.69(11) . .
O10 Dy2 O6 89.49(10) . .
O9 Dy2 O6 129.01(10) . .
O1 Dy2 O5 150.62(12) . .
O10 Dy2 O5 76.15(11) . .
O9 Dy2 O5 76.53(10) . .
O6 Dy2 O5 53.44(9) . .
O1 Dy2 N6 99.09(14) . .
O10 Dy2 N6 149.90(12) . .
O9 Dy2 N6 75.64(11) . .
O6 Dy2 N6 82.58(11) . .
O5 Dy2 N6 75.82(12) . .
O1 Dy2 N5 84.24(12) . .
O10 Dy2 N5 140.82(11) . .
O9 Dy2 N5 130.49(10) . .
O6 Dy2 N5 74.59(10) . .
O5 Dy2 N5 117.49(10) . .
N6 Dy2 N5 64.35(11) . .
O1 Dy2 N4 78.00(12) . .
O10 Dy2 N4 78.80(11) . .
O9 Dy2 N4 146.19(11) . .
O6 Dy2 N4 81.97(10) . .
O5 Dy2 N4 128.16(11) . .
N6 Dy2 N4 128.15(11) . .
N5 Dy2 N4 63.86(10) . .
O1 Dy2 C37 175.67(13) . .
O10 Dy2 C37 82.58(11) . .
O9 Dy2 C37 102.48(12) . .
O6 Dy2 C37 26.96(10) . .
O5 Dy2 C37 26.50(10) . .
N6 Dy2 C37 77.24(12) . .
N5 Dy2 C37 96.10(11) . .
N4 Dy2 C37 106.04(12) . .
O11 Dy1 O7 78.93(10) 2_777 1_556
O11 Dy1 O12 98.34(10) 2_777 .
O7 Dy1 O12 135.99(10) 1_556 .
O11 Dy1 O3 123.81(10) 2_777 .
O7 Dy1 O3 143.07(10) 1_556 .
O12 Dy1 O3 74.15(10) . .
O11 Dy1 O4 72.05(10) 2_777 .
O7 Dy1 O4 144.83(10) 1_556 .
O12 Dy1 O4 69.08(10) . .
O3 Dy1 O4 52.95(9) . .
O11 Dy1 N1 147.66(10) 2_777 .
O7 Dy1 N1 84.97(11) 1_556 .
O12 Dy1 N1 74.34(11) . .
O3 Dy1 N1 85.18(10) . .
O4 Dy1 N1 129.93(10) . .
O11 Dy1 N3 77.93(11) 2_777 .
O7 Dy1 N3 83.77(11) 1_556 .
O12 Dy1 N3 139.21(11) . .
O3 Dy1 N3 74.79(10) . .
O4 Dy1 N3 71.24(11) . .
N1 Dy1 N3 128.15(11) . .
O11 Dy1 N2 134.67(10) 2_777 .
O7 Dy1 N2 73.01(10) 1_556 .
O12 Dy1 N2 126.53(10) . .
O3 Dy1 N2 70.68(9) . .
O4 Dy1 N2 114.92(10) . .
N1 Dy1 N2 63.87(10) . .
N3 Dy1 N2 64.42(11) . .
O11 Dy1 OW1 73.80(10) 2_777 .
O7 Dy1 OW1 66.31(10) 1_556 .
O12 Dy1 OW1 70.76(10) . .
O3 Dy1 OW1 142.85(10) . .
O4 Dy1 OW1 121.54(10) . .
N1 Dy1 OW1 74.07(11) . .
N3 Dy1 OW1 141.94(10) . .
N2 Dy1 OW1 122.92(10) . .
O11 Dy1 C21 98.14(12) 2_777 1_655
O7 Dy1 C21 155.15(11) 1_556 1_655
O12 Dy1 C21 68.81(10) . 1_655
O3 Dy1 C21 26.43(10) . 1_655
O4 Dy1 C21 26.53(10) . 1_655
N1 Dy1 C21 107.81(12) . 1_655
N3 Dy1 C21 71.55(11) . 1_655
N2 Dy1 C21 93.17(11) . 1_655
OW1 Dy1 C21 137.01(10) . 1_655
C20 S1 C17 91.5(2) . .
C38 S2 C41 91.8(2) . .
C47 S3 C44 91.41(19) . .
C21 O3 Dy1 93.5(2) 1_655 .
C37 O6 Dy2 92.5(2) . .
C42 O7 Dy1 142.2(3) . 1_554
C21 O4 Dy1 92.0(2) 1_655 .
C31 N5 C27 118.9(3) . .
C31 N5 Dy2 119.9(3) . .
C27 N5 Dy2 120.9(2) . .
C22 N4 C26 117.7(4) . .
C22 N4 Dy2 121.1(3) . .
C26 N4 Dy2 121.2(3) . .
C10 N2 C6 118.6(3) . .
C10 N2 Dy1 119.9(3) . .
C6 N2 Dy1 120.6(2) . .
C37 O5 Dy2 92.5(2) . .
C5 N1 C1 117.9(4) . .
C5 N1 Dy1 121.6(3) . .
C1 N1 Dy1 120.5(3) . .
C32 N6 C36 118.3(4) . .
C32 N6 Dy2 121.1(3) . .
C36 N6 Dy2 120.1(3) . .
C16 O1 Dy2 145.8(3) . .
C15 N3 C11 117.7(4) . .
C15 N3 Dy1 121.7(3) . .
C11 N3 Dy1 120.4(3) . .
C48 O11 Dy1 161.4(3) . 2_777
C43 O9 Dy2 147.9(3) . .
C43 O10 Dy2 163.0(3) 2_676 .
O9 C43 O10 124.6(4) . 2_676
O9 C43 C44 118.3(3) . .
O10 C43 C44 117.0(3) 2_676 .
O5 C37 O6 121.5(4) . .
O5 C37 C38 119.1(4) . .
O6 C37 C38 119.5(4) . .
O5 C37 Dy2 61.0(2) . .
O6 C37 Dy2 60.5(2) . .
C38 C37 Dy2 176.8(3) . .
O3 C21 O4 121.5(4) 1_455 1_455
O3 C21 C20 119.5(4) 1_455 .
O4 C21 C20 119.0(4) 1_455 .
O3 C21 Dy1 60.06(19) 1_455 1_455
O4 C21 Dy1 61.4(2) 1_455 1_455
C20 C21 Dy1 178.5(3) . 1_455
O12 C48 O11 125.4(3) . .
O12 C48 C47 116.9(3) . .
O11 C48 C47 117.7(3) . .
N2 C6 C7 122.2(4) . .
N2 C6 C5 116.7(3) . .
C7 C6 C5 121.1(4) . .
N1 C5 C4 121.9(4) . .
N1 C5 C6 116.5(4) . .
C4 C5 C6 121.7(4) . .
N5 C27 C28 121.7(4) . .
N5 C27 C26 117.3(3) . .
C28 C27 C26 121.0(4) . .
C19 C20 C21 128.4(4) . .
C19 C20 S1 111.6(3) . .
C21 C20 S1 120.0(3) . .
N4 C26 C25 121.6(4) . .
N4 C26 C27 116.4(4) . .
C25 C26 C27 122.1(4) . .
N5 C31 C30 122.1(4) . .
N5 C31 C32 116.9(4) . .
C30 C31 C32 121.0(4) . .
C18 C17 C16 130.4(4) . .
C18 C17 S1 111.2(3) . .
C16 C17 S1 118.4(3) . .
C39 C38 C37 127.2(4) . .
C39 C38 S2 111.9(3) . .
C37 C38 S2 120.9(3) . .
O8 C42 O7 127.1(4) . .
O8 C42 C41 117.5(3) . .
O7 C42 C41 115.4(4) . .
N3 C11 C12 121.3(4) . .
N3 C11 C10 116.8(3) . .
C12 C11 C10 121.9(4) . .
C40 C41 C42 129.7(4) . .
C40 C41 S2 111.2(3) . .
C42 C41 S2 119.1(3) . .
O2 C16 O1 126.3(4) . .
O2 C16 C17 118.9(4) . .
O1 C16 C17 114.8(4) . .
N6 C32 C33 120.8(4) . .
N6 C32 C31 116.8(3) . .
C33 C32 C31 122.4(4) . .
C46 C47 C48 126.3(4) . .
C46 C47 S3 111.3(3) . .
C48 C47 S3 122.4(3) . .
C8 C7 C6 118.5(4) . .
C8 C7 H7 120.8 . .
C6 C7 H7 120.8 . .
N2 C10 C9 121.6(4) . .
N2 C10 C11 117.3(3) . .
C9 C10 C11 121.1(4) . .
C3 C4 C5 119.4(4) . .
C3 C4 H4 120.3 . .
C5 C4 H4 120.3 . .
N1 C1 C2 123.4(4) . .
N1 C1 H1 118.3 . .
C2 C1 H1 118.3 . .
C20 C19 C18 112.5(4) . .
C20 C19 H19 123.8 . .
C18 C19 H19 123.8 . .
C41 C40 C39 112.9(4) . .
C41 C40 H25 123.5 . .
C39 C40 H25 123.5 . .
C29 C28 C27 119.3(4) . .
C29 C28 H28 120.4 . .
C27 C28 H28 120.4 . .
C44 C45 C46 112.6(4) . .
C44 C45 H45 123.7 . .
C46 C45 H45 123.7 . .
C24 C25 C26 119.3(5) . .
C24 C25 H25A 120.4 . .
C26 C25 H25A 120.4 . .
N4 C22 C23 123.5(4) . .
N4 C22 H22 118.2 . .
C23 C22 H22 118.2 . .
C17 C18 C19 113.3(4) . .
C17 C18 H18 123.3 . .
C19 C18 H18 123.3 . .
C45 C44 C43 127.5(4) . .
C45 C44 S3 111.1(3) . .
C43 C44 S3 121.4(3) . .
C38 C39 C40 112.2(4) . .
C38 C39 H24 123.9 . .
C40 C39 H24 123.9 . .
C13 C12 C11 119.8(5) . .
C13 C12 H12 120.1 . .
C11 C12 H12 120.1 . .
C7 C8 C9 119.4(4) . .
C7 C8 H8 120.3 . .
C9 C8 H8 120.3 . .
C29 C30 C31 118.8(4) . .
C29 C30 H30 120.6 . .
C31 C30 H30 120.6 . .
C47 C46 C45 113.6(4) . .
C47 C46 H46 123.2 . .
C45 C46 H46 123.2 . .
N6 C36 C35 123.3(4) . .
N6 C36 H36 118.3 . .
C35 C36 H36 118.3 . .
N3 C15 C14 123.2(5) . .
N3 C15 H15 118.4 . .
C14 C15 H15 118.4 . .
C8 C9 C10 119.5(4) . .
C8 C9 H9 120.2 . .
C10 C9 H9 120.2 . .
C34 C33 C32 119.4(4) . .
C34 C33 H33 120.3 . .
C32 C33 H33 120.3 . .
C28 C29 C30 119.1(4) . .
C28 C29 H29 120.4 . .
C30 C29 H29 120.4 . .
C36 C35 C34 118.3(5) . .
C36 C35 H35 120.8 . .
C34 C35 H35 120.8 . .
C2 C3 C4 118.9(4) . .
C2 C3 H3 120.5 . .
C4 C3 H3 120.5 . .
C3 C2 C1 118.5(4) . .
C3 C2 H2 120.7 . .
C1 C2 H2 120.7 . .
C24 C23 C22 118.3(5) . .
C24 C23 H23 120.8 . .
C22 C23 H23 120.8 . .
C48 O12 Dy1 132.5(3) . .
C12 C13 C14 118.7(4) . .
C12 C13 H13 120.6 . .
C14 C13 H13 120.6 . .
C35 C34 C33 119.7(4) . .
C35 C34 H34 120.1 . .
C33 C34 H34 120.1 . .
C13 C14 C15 119.2(5) . .
C13 C14 H14 120.4 . .
C15 C14 H14 120.4 . .
C23 C24 C25 119.5(5) . .
C23 C24 H24A 120.2 . .
C25 C24 H24A 120.2 . .

loop_
_geom_bond_atom_site_label_1
_geom_bond_atom_site_label_2
_geom_bond_distance
_geom_bond_site_symmetry_2
Dy2 O1 2.239(3) .
Dy2 O10 2.244(3) .
Dy2 O9 2.313(3) .
Dy2 O6 2.443(3) .
Dy2 O5 2.453(3) .
Dy2 N6 2.519(3) .
Dy2 N5 2.551(3) .
Dy2 N4 2.553(3) .
Dy2 C37 2.803(4) .
Dy1 O11 2.322(3) 2_777
Dy1 O7 2.326(3) 1_556
Dy1 O12 2.394(3) .
Dy1 O3 2.453(3) .
Dy1 O4 2.483(3) .
Dy1 N1 2.536(3) .
Dy1 N3 2.545(3) .
Dy1 N2 2.550(3) .
Dy1 OW1 2.578(3) .
Dy1 C21 2.825(4) 1_655
S1 C20 1.717(4) .
S1 C17 1.722(4) .
S2 C38 1.713(4) .
S2 C41 1.716(4) .
S3 C47 1.710(4) .
S3 C44 1.724(4) .
O3 C21 1.260(5) 1_655
O6 C37 1.272(5) .
O7 C42 1.273(5) .
O7 Dy1 2.326(3) 1_554
O4 C21 1.263(5) 1_655
N5 C31 1.339(5) .
N5 C27 1.342(5) .
N4 C22 1.338(5) .
N4 C26 1.350(5) .
N2 C10 1.340(5) .
N2 C6 1.341(5) .
O5 C37 1.252(5) .
N1 C5 1.339(5) .
N1 C1 1.342(5) .
O8 C42 1.229(5) .
O2 C16 1.226(5) .
N6 C32 1.342(5) .
N6 C36 1.347(6) .
O1 C16 1.269(5) .
N3 C15 1.339(6) .
N3 C11 1.350(5) .
O11 C48 1.249(4) .
O11 Dy1 2.322(3) 2_777
O9 C43 1.246(4) .
O10 C43 1.265(4) 2_676
C43 O10 1.265(4) 2_676
C43 C44 1.481(5) .
C37 C38 1.482(5) .
C21 O3 1.260(5) 1_455
C21 O4 1.263(5) 1_455
C21 C20 1.477(5) .
C21 Dy1 2.826(4) 1_455
C48 O12 1.247(4) .
C48 C47 1.500(5) .
C6 C7 1.395(6) .
C6 C5 1.486(6) .
C5 C4 1.393(6) .
C27 C28 1.399(6) .
C27 C26 1.480(6) .
C20 C19 1.364(6) .
C26 C25 1.396(6) .
C31 C30 1.399(6) .
C31 C32 1.479(6) .
C17 C18 1.358(6) .
C17 C16 1.496(6) .
C38 C39 1.362(6) .
C42 C41 1.503(5) .
C11 C12 1.407(6) .
C11 C10 1.483(6) .
C41 C40 1.367(6) .
C32 C33 1.393(6) .
C47 C46 1.345(5) .
C7 C8 1.369(7) .
C7 H7 0.9300 .
C10 C9 1.383(6) .
C4 C3 1.377(7) .
C4 H4 0.9300 .
C1 C2 1.380(6) .
C1 H1 0.9300 .
C19 C18 1.404(6) .
C19 H19 0.9300 .
C40 C39 1.415(6) .
C40 H25 0.9300 .
C28 C29 1.377(6) .
C28 H28 0.9300 .
C45 C44 1.351(5) .
C45 C46 1.399(6) .
C45 H45 0.9300 .
C25 C24 1.371(7) .
C25 H25A 0.9300 .
C22 C23 1.382(6) .
C22 H22 0.9300 .
C18 H18 0.9300 .
C39 H24 0.9300 .
C12 C13 1.368(7) .
C12 H12 0.9300 .
C8 C9 1.372(7) .
C8 H8 0.9300 .
C30 C29 1.380(7) .
C30 H30 0.9300 .
C46 H46 0.9300 .
C36 C35 1.365(6) .
C36 H36 0.9300 .
C15 C14 1.384(6) .
C15 H15 0.9300 .
C9 H9 0.9300 .
C33 C34 1.373(7) .
C33 H33 0.9300 .
C29 H29 0.9300 .
C35 C34 1.366(7) .
C35 H35 0.9300 .
C3 C2 1.376(7) .
C3 H3 0.9300 .
C2 H2 0.9300 .
C23 C24 1.370(7) .
C23 H23 0.9300 .
C13 C14 1.371(7) .
C13 H13 0.9300 .
C34 H34 0.9300 .
C14 H14 0.9300 .
C24 H24A 0.9300 .
